data_7039870
loop_
_publ_author_name
'Spallek, Tatiana'
'He\&s, Oliver'
'Meermann-Zimmermann, Melanie'
'Meermann, Christian'
'Klimpel, Michael G.'
'Estler, Frank'
'Schneider, David'
'Scherer, Wolfgang'
'Tafipolsky, Maxim'
'T\"ornroos, Karl W'
'Maichle-M\"ossmer, C\"acilia'
'Sirsch, Peter'
'Anwander, Reiner'

_publ_section_title
;
 Synthesis and structural diversity of trivalent rare-earth metal
 diisopropylamide complexes.
;
_journal_issue 35
_journal_name_full 'Dalton transactions (Cambridge, England : 2003)'
_journal_page_first 13750
_journal_page_last 13765
_journal_paper_doi 10.1039/c6dt01568a
_journal_volume 45
_journal_year 2016
_chemical_formula_sum 'C24 H56 Li N4 Y'
_chemical_formula_weight 496.58
_chemical_name_systematic
; 
 ? 
;
_space_group_IT_number 14
_symmetry_cell_setting monoclinic
_symmetry_space_group_name_Hall '-P 2ybc'
_symmetry_space_group_name_H-M 'P 1 21/c 1'
_atom_sites_solution_hydrogens geom
_atom_sites_solution_primary direct
_atom_sites_solution_secondary difmap
_audit_creation_method SHELXL-97
_audit_update_record
;
2016-03-31 deposited with the CCDC.
2016-05-26 downloaded from the CCDC.
;
_cell_angle_alpha 90.00
_cell_angle_beta 121.21(4)
_cell_angle_gamma 90.00
_cell_formula_units_Z 4
_cell_length_a 17.303(10)
_cell_length_b 10.781(6)
_cell_length_c 18.467(8)
_cell_measurement_reflns_used 9323
_cell_measurement_temperature 100(2)
_cell_measurement_theta_max 58.26
_cell_measurement_theta_min 5.176
_cell_volume 2946(3)
_computing_structure_refinement 'SHELXL-97 (Sheldrick, 1997)'
_computing_structure_solution 'SHELXS-97 (Sheldrick, 1990)'
_diffrn_ambient_temperature 100(2)
_diffrn_measured_fraction_theta_full 0.998
_diffrn_measured_fraction_theta_max 0.998
_diffrn_measurement_device_type 'SMART APEX II DUO'
_diffrn_measurement_method 'omega/phi scans'
_diffrn_radiation_monochromator multilayer
_diffrn_radiation_source 'Imus-focus sealed tube'
_diffrn_radiation_type MoK\a
_diffrn_radiation_wavelength 0.71073
_diffrn_reflns_av_R_equivalents 0.0365
_diffrn_reflns_av_sigmaI/netI 0.0254
_diffrn_reflns_limit_h_max 23
_diffrn_reflns_limit_h_min -23
_diffrn_reflns_limit_k_max 14
_diffrn_reflns_limit_k_min -13
_diffrn_reflns_limit_l_max 24
_diffrn_reflns_limit_l_min -24
_diffrn_reflns_number 54913
_diffrn_reflns_theta_full 28.28
_diffrn_reflns_theta_max 28.28
_diffrn_reflns_theta_min 2.21
_exptl_absorpt_coefficient_mu 1.995
_exptl_absorpt_correction_T_max 0.6620
_exptl_absorpt_correction_T_min 0.5220
_exptl_absorpt_correction_type numerical
_exptl_absorpt_process_details sadabs
_exptl_crystal_colour colourless
_exptl_crystal_density_diffrn 1.119
_exptl_crystal_density_method 'not measured'
_exptl_crystal_description block
_exptl_crystal_F_000 1080
_exptl_crystal_size_max 0.38
_exptl_crystal_size_mid 0.35
_exptl_crystal_size_min 0.23
_refine_diff_density_max 0.455
_refine_diff_density_min -0.203
_refine_diff_density_rms 0.050
_refine_ls_extinction_method none
_refine_ls_goodness_of_fit_ref 1.010
_refine_ls_hydrogen_treatment mixed
_refine_ls_matrix_type full
_refine_ls_number_parameters 298
_refine_ls_number_reflns 7303
_refine_ls_number_restraints 0
_refine_ls_restrained_S_all 1.010
_refine_ls_R_factor_all 0.0336
_refine_ls_R_factor_gt 0.0241
_refine_ls_shift/su_max 0.003
_refine_ls_shift/su_mean 0.000
_refine_ls_structure_factor_coef Fsqd
_refine_ls_weighting_details 'calc w=1/[\s^2^(Fo^2^)+(0.0262P)^2^+1.1579P] where P=(Fo^2^+2Fc^2^)/3'
_refine_ls_weighting_scheme calc
_refine_ls_wR_factor_gt 0.0539
_refine_ls_wR_factor_ref 0.0569
_reflns_number_gt 6247
_reflns_number_total 7303
_reflns_threshold_expression >2sigma(I)
_cod_data_source_file c6dt01568a2.cif
_cod_data_source_block mo_ts174a_0m
_cod_depositor_comments 'Adding full bibliography for 7039866--7039885.cif.'
_cod_original_sg_symbol_H-M P21/c
_cod_database_code 7039870

loop_
_symmetry_equiv_pos_as_xyz
'x, y, z'
'-x, y+1/2, -z+1/2'
'-x, -y, -z'
'x, -y-1/2, z-1/2'

loop_
_atom_site_label
_atom_site_type_symbol
_atom_site_fract_x
_atom_site_fract_y
_atom_site_fract_z
_atom_site_U_iso_or_equiv
_atom_site_adp_type
_atom_site_occupancy
_atom_site_symmetry_multiplicity
_atom_site_calc_flag
_atom_site_refinement_flags
C1 C 0.68596(9) 0.44049(12) 0.82964(8) 0.0153(3) Uani 1 1 d .
H1 H 0.6633 0.3867 0.7784 0.018 Uiso 1 1 calc R
C2 C 0.78716(9) 0.41573(14) 0.88870(9) 0.0217(3) Uani 1 1 d .
H2A H 0.8196 0.4399 0.8604 0.033 Uiso 1 1 calc R
H2B H 0.7968 0.3272 0.9027 0.033 Uiso 1 1 calc R
H2C H 0.8098 0.4642 0.9408 0.033 Uiso 1 1 calc R
C3 C 0.63709(10) 0.40304(13) 0.87604(9) 0.0201(3) Uani 1 1 d .
H3A H 0.6556 0.4585 0.9244 0.030 Uiso 1 1 calc R
H3B H 0.6529 0.3174 0.8962 0.030 Uiso 1 1 calc R
H3C H 0.5716 0.4094 0.8371 0.030 Uiso 1 1 calc R
C4 C 0.58184(9) 0.61797(13) 0.74751(8) 0.0155(3) Uani 1 1 d .
H4 H 0.5876 0.6913 0.7175 0.019 Uiso 1 1 calc R
C5 C 0.53681(10) 0.66911(14) 0.79475(9) 0.0221(3) Uani 1 1 d .
H5A H 0.4787 0.7072 0.7540 0.033 Uiso 1 1 calc R
H5B H 0.5762 0.7315 0.8360 0.033 Uiso 1 1 calc R
H5C H 0.5268 0.6012 0.8242 0.033 Uiso 1 1 calc R
C6 C 0.51752(9) 0.52951(15) 0.67676(9) 0.0219(3) Uani 1 1 d .
H6A H 0.4609 0.5727 0.6384 0.033 Uiso 1 1 calc R
H6B H 0.5050 0.4576 0.7015 0.033 Uiso 1 1 calc R
H6C H 0.5456 0.5016 0.6452 0.033 Uiso 1 1 calc R
C7 C 0.90726(9) 0.47494(13) 0.72356(9) 0.0176(3) Uani 1 1 d .
H7 H 0.8979 0.4092 0.6816 0.021 Uiso 1 1 calc R
C8 C 0.95224(9) 0.58575(14) 0.70816(9) 0.0214(3) Uani 1 1 d .
H8A H 1.0122 0.5615 0.7198 0.032 Uiso 1 1 calc R
H8B H 0.9582 0.6541 0.7457 0.032 Uiso 1 1 calc R
H8C H 0.9150 0.6126 0.6491 0.032 Uiso 1 1 calc R
C9 C 0.97079(10) 0.42161(15) 0.81266(9) 0.0262(3) Uani 1 1 d .
H9A H 0.9830 0.4852 0.8552 0.039 Uiso 1 1 calc R
H9B H 1.0277 0.3959 0.8177 0.039 Uiso 1 1 calc R
H9C H 0.9421 0.3498 0.8217 0.039 Uiso 1 1 calc R
C10 C 0.74574(9) 0.42018(13) 0.65523(9) 0.0181(3) Uani 1 1 d .
H10 H 0.6901 0.4508 0.6532 0.022 Uiso 1 1 calc R
C11 C 0.76068(11) 0.28665(14) 0.69020(10) 0.0271(3) Uani 1 1 d .
H11A H 0.7728 0.2885 0.7483 0.041 Uiso 1 1 calc R
H11B H 0.8123 0.2496 0.6900 0.041 Uiso 1 1 calc R
H11C H 0.7064 0.2371 0.6546 0.041 Uiso 1 1 calc R
C12 C 0.72229(10) 0.41598(15) 0.56250(9) 0.0252(3) Uani 1 1 d .
H12A H 0.6709 0.3602 0.5299 0.038 Uiso 1 1 calc R
H12B H 0.7746 0.3856 0.5606 0.038 Uiso 1 1 calc R
H12C H 0.7065 0.4995 0.5381 0.038 Uiso 1 1 calc R
C13 C 0.80728(9) 0.92145(13) 0.85487(8) 0.0180(3) Uani 1 1 d .
H13 H 0.8318 0.9638 0.8228 0.022 Uiso 1 1 calc R
C14 C 0.70621(10) 0.94962(14) 0.81069(10) 0.0266(3) Uani 1 1 d .
H14A H 0.6814 0.9118 0.8426 0.040 Uiso 1 1 calc R
H14B H 0.6754 0.9155 0.7532 0.040 Uiso 1 1 calc R
H14C H 0.6971 1.0396 0.8080 0.040 Uiso 1 1 calc R
C15 C 0.85442(11) 0.97655(15) 0.94476(9) 0.0257(3) Uani 1 1 d .
H15A H 0.9199 0.9647 0.9723 0.038 Uiso 1 1 calc R
H15B H 0.8325 0.9346 0.9778 0.038 Uiso 1 1 calc R
H15C H 0.8409 1.0654 0.9414 0.038 Uiso 1 1 calc R
C16 C 0.91224(9) 0.74129(14) 0.88508(8) 0.0173(3) Uani 1 1 d .
H16 H 0.9057 0.6633 0.8531 0.021 Uiso 1 1 calc R
C17 C 0.96162(10) 0.70174(16) 0.97887(9) 0.0266(3) Uani 1 1 d .
H17A H 0.9240 0.6427 0.9875 0.040 Uiso 1 1 calc R
H17B H 0.9730 0.7749 1.0145 0.040 Uiso 1 1 calc R
H17C H 1.0192 0.6625 0.9943 0.040 Uiso 1 1 calc R
C18 C 0.97295(10) 0.82515(15) 0.86853(9) 0.0245(3) Uani 1 1 d .
H18A H 0.9417 0.8465 0.8083 0.037 Uiso 1 1 calc R
H18B H 1.0293 0.7814 0.8846 0.037 Uiso 1 1 calc R
H18C H 0.9867 0.9011 0.9022 0.037 Uiso 1 1 calc R
C19 C 0.75045(8) 0.82850(12) 0.61461(8) 0.0127(3) Uani 1 1 d .
H19 H 0.8064 0.7960 0.6655 0.015 Uiso 1 1 calc R
C20 C 0.75555(10) 0.97068(13) 0.62356(9) 0.0193(3) Uani 1 1 d .
H20A H 0.8098 1.0008 0.6251 0.029 Uiso 1 1 calc R
H20B H 0.7582 0.9941 0.6761 0.029 Uiso 1 1 calc R
H20C H 0.7018 1.0077 0.5752 0.029 Uiso 1 1 calc R
C21 C 0.75733(10) 0.78996(14) 0.53742(9) 0.0163(3) Uani 1 1 d .
C22 C 0.58569(9) 0.80402(13) 0.54265(8) 0.0154(3) Uani 1 1 d .
H22 H 0.5959 0.8645 0.5074 0.018 Uiso 1 1 calc R
C23 C 0.53881(10) 0.68998(15) 0.48771(10) 0.0273(3) Uani 1 1 d .
H23A H 0.5281 0.6288 0.5208 0.041 Uiso 1 1 calc R
H23B H 0.5774 0.6534 0.4690 0.041 Uiso 1 1 calc R
H23C H 0.4810 0.7148 0.4382 0.041 Uiso 1 1 calc R
C24 C 0.52365(10) 0.86581(16) 0.56799(10) 0.0277(4) Uani 1 1 d .
H24A H 0.5131 0.8088 0.6033 0.042 Uiso 1 1 calc R
H24B H 0.4659 0.8865 0.5170 0.042 Uiso 1 1 calc R
H24C H 0.5522 0.9418 0.5999 0.042 Uiso 1 1 calc R
Li1 Li 0.75243(16) 0.6907(2) 0.89644(14) 0.0194(5) Uani 1 1 d .
N1 N 0.67548(7) 0.57198(10) 0.80253(7) 0.0131(2) Uani 1 1 d .
N2 N 0.81783(7) 0.50870(10) 0.70917(7) 0.0145(2) Uani 1 1 d .
N3 N 0.81852(7) 0.78629(10) 0.85076(7) 0.0135(2) Uani 1 1 d .
N4 N 0.67446(7) 0.77225(10) 0.61670(6) 0.0124(2) Uani 1 1 d .
Y1 Y 0.744759(8) 0.656485(11) 0.733196(7) 0.00932(4) Uani 1 1 d .
H21A H 0.7559(11) 0.7014(17) 0.5326(10) 0.027(4) Uiso 1 1 d .
H21B H 0.8132(11) 0.8243(14) 0.5435(10) 0.022(4) Uiso 1 1 d .
H21C H 0.7063(11) 0.8212(15) 0.4873(11) 0.025(4) Uiso 1 1 d .

loop_
_atom_site_aniso_label
_atom_site_aniso_U_11
_atom_site_aniso_U_22
_atom_site_aniso_U_33
_atom_site_aniso_U_23
_atom_site_aniso_U_13
_atom_site_aniso_U_12
C1 0.0178(6) 0.0136(6) 0.0158(6) 0.0003(5) 0.0096(5) -0.0026(5)
C2 0.0204(7) 0.0208(8) 0.0234(7) 0.0058(6) 0.0111(6) 0.0020(6)
C3 0.0248(7) 0.0182(7) 0.0216(7) 0.0020(6) 0.0150(6) -0.0037(6)
C4 0.0149(6) 0.0168(7) 0.0141(6) 0.0019(5) 0.0070(5) -0.0025(5)
C5 0.0198(7) 0.0227(8) 0.0240(7) 0.0013(6) 0.0115(6) 0.0047(6)
C6 0.0174(7) 0.0286(8) 0.0168(7) -0.0027(6) 0.0067(5) -0.0059(6)
C7 0.0166(6) 0.0184(7) 0.0197(7) 0.0004(5) 0.0108(5) 0.0043(6)
C8 0.0183(7) 0.0247(8) 0.0243(7) 0.0006(6) 0.0133(6) 0.0023(6)
C9 0.0219(7) 0.0300(9) 0.0261(8) 0.0075(6) 0.0120(6) 0.0109(7)
C10 0.0198(7) 0.0138(7) 0.0237(7) -0.0035(5) 0.0133(6) 0.0004(6)
C11 0.0372(9) 0.0150(7) 0.0367(9) -0.0023(6) 0.0244(8) -0.0010(7)
C12 0.0263(8) 0.0244(8) 0.0215(7) -0.0064(6) 0.0102(6) -0.0017(6)
C13 0.0240(7) 0.0162(7) 0.0153(6) -0.0046(5) 0.0111(6) -0.0064(6)
C14 0.0283(8) 0.0193(8) 0.0285(8) -0.0044(6) 0.0121(7) 0.0024(6)
C15 0.0335(8) 0.0242(8) 0.0220(7) -0.0103(6) 0.0163(7) -0.0100(7)
C16 0.0135(6) 0.0244(7) 0.0140(6) -0.0035(5) 0.0070(5) -0.0050(6)
C17 0.0172(7) 0.0391(9) 0.0190(7) 0.0032(7) 0.0062(6) 0.0000(7)
C18 0.0201(7) 0.0375(9) 0.0199(7) -0.0091(6) 0.0132(6) -0.0130(7)
C19 0.0131(6) 0.0146(7) 0.0101(6) 0.0015(5) 0.0058(5) 0.0012(5)
C20 0.0265(7) 0.0153(7) 0.0174(7) -0.0009(5) 0.0124(6) -0.0034(6)
C21 0.0172(7) 0.0200(7) 0.0151(6) 0.0013(5) 0.0108(6) 0.0019(6)
C22 0.0139(6) 0.0192(7) 0.0140(6) 0.0040(5) 0.0080(5) 0.0036(5)
C23 0.0170(7) 0.0297(9) 0.0240(8) -0.0013(6) 0.0027(6) -0.0026(6)
C24 0.0234(7) 0.0412(10) 0.0224(7) 0.0123(7) 0.0145(6) 0.0178(7)
Li1 0.0196(12) 0.0241(13) 0.0162(11) -0.0027(9) 0.0105(10) -0.0051(10)
N1 0.0131(5) 0.0135(5) 0.0134(5) 0.0003(4) 0.0074(4) -0.0026(4)
N2 0.0143(5) 0.0138(6) 0.0169(5) -0.0007(4) 0.0092(4) 0.0019(4)
N3 0.0129(5) 0.0149(6) 0.0125(5) -0.0022(4) 0.0066(4) -0.0035(4)
N4 0.0125(5) 0.0145(6) 0.0109(5) 0.0013(4) 0.0065(4) 0.0010(4)
Y1 0.01030(6) 0.00986(6) 0.00854(6) -0.00043(5) 0.00541(4) -0.00068(5)

loop_
_atom_type_symbol
_atom_type_description
_atom_type_scat_dispersion_real
_atom_type_scat_dispersion_imag
_atom_type_scat_source
C C 0.0033 0.0016 'International Tables Vol C Tables 4.2.6.8 and 6.1.1.4'
H H 0.0000 0.0000 'International Tables Vol C Tables 4.2.6.8 and 6.1.1.4'
Li Li -0.0003 0.0001 'International Tables Vol C Tables 4.2.6.8 and 6.1.1.4'
N N 0.0061 0.0033 'International Tables Vol C Tables 4.2.6.8 and 6.1.1.4'
Y Y -2.7962 3.5667 'International Tables Vol C Tables 4.2.6.8 and 6.1.1.4'

loop_
_geom_angle_atom_site_label_1
_geom_angle_atom_site_label_2
_geom_angle_atom_site_label_3
_geom_angle
_geom_angle_site_symmetry_1
_geom_angle_site_symmetry_3
N1 C1 C2 107.55(11) . .
N1 C1 C3 115.65(11) . .
C2 C1 C3 108.26(12) . .
N1 C1 H1 108.4 . .
C2 C1 H1 108.4 . .
C3 C1 H1 108.4 . .
C1 C2 H2A 109.5 . .
C1 C2 H2B 109.5 . .
H2A C2 H2B 109.5 . .
C1 C2 H2C 109.5 . .
H2A C2 H2C 109.5 . .
H2B C2 H2C 109.5 . .
C1 C3 H3A 109.5 . .
C1 C3 H3B 109.5 . .
H3A C3 H3B 109.5 . .
C1 C3 H3C 109.5 . .
H3A C3 H3C 109.5 . .
H3B C3 H3C 109.5 . .
N1 C4 C6 115.42(12) . .
N1 C4 C5 115.16(11) . .
C6 C4 C5 110.39(12) . .
N1 C4 Y1 50.36(7) . .
C6 C4 Y1 108.19(9) . .
C5 C4 Y1 140.86(9) . .
N1 C4 H4 104.9 . .
C6 C4 H4 104.9 . .
C5 C4 H4 104.9 . .
Y1 C4 H4 58.1 . .
C4 C5 H5A 109.5 . .
C4 C5 H5B 109.5 . .
H5A C5 H5B 109.5 . .
C4 C5 H5C 109.5 . .
H5A C5 H5C 109.5 . .
H5B C5 H5C 109.5 . .
C4 C6 H6A 109.5 . .
C4 C6 H6B 109.5 . .
H6A C6 H6B 109.5 . .
C4 C6 H6C 109.5 . .
H6A C6 H6C 109.5 . .
H6B C6 H6C 109.5 . .
N2 C7 C8 111.17(12) . .
N2 C7 C9 112.73(12) . .
C8 C7 C9 109.86(12) . .
N2 C7 H7 107.6 . .
C8 C7 H7 107.6 . .
C9 C7 H7 107.6 . .
C7 C8 H8A 109.5 . .
C7 C8 H8B 109.5 . .
H8A C8 H8B 109.5 . .
C7 C8 H8C 109.5 . .
H8A C8 H8C 109.5 . .
H8B C8 H8C 109.5 . .
C7 C9 H9A 109.5 . .
C7 C9 H9B 109.5 . .
H9A C9 H9B 109.5 . .
C7 C9 H9C 109.5 . .
H9A C9 H9C 109.5 . .
H9B C9 H9C 109.5 . .
N2 C10 C12 114.39(12) . .
N2 C10 C11 114.94(12) . .
C12 C10 C11 109.13(12) . .
N2 C10 Y1 47.41(6) . .
C12 C10 Y1 120.38(9) . .
C11 C10 Y1 130.35(10) . .
N2 C10 H10 105.9 . .
C12 C10 H10 105.9 . .
C11 C10 H10 105.9 . .
Y1 C10 H10 58.7 . .
C10 C11 H11A 109.5 . .
C10 C11 H11B 109.5 . .
H11A C11 H11B 109.5 . .
C10 C11 H11C 109.5 . .
H11A C11 H11C 109.5 . .
H11B C11 H11C 109.5 . .
C10 C12 H12A 109.5 . .
C10 C12 H12B 109.5 . .
H12A C12 H12B 109.5 . .
C10 C12 H12C 109.5 . .
H12A C12 H12C 109.5 . .
H12B C12 H12C 109.5 . .
N3 C13 C14 108.25(11) . .
N3 C13 C15 115.19(12) . .
C14 C13 C15 108.61(13) . .
N3 C13 H13 108.2 . .
C14 C13 H13 108.2 . .
C15 C13 H13 108.2 . .
C13 C14 H14A 109.5 . .
C13 C14 H14B 109.5 . .
H14A C14 H14B 109.5 . .
C13 C14 H14C 109.5 . .
H14A C14 H14C 109.5 . .
H14B C14 H14C 109.5 . .
C13 C15 H15A 109.5 . .
C13 C15 H15B 109.5 . .
H15A C15 H15B 109.5 . .
C13 C15 H15C 109.5 . .
H15A C15 H15C 109.5 . .
H15B C15 H15C 109.5 . .
N3 C16 C18 115.62(13) . .
N3 C16 C17 114.64(11) . .
C18 C16 C17 110.43(12) . .
N3 C16 Y1 51.43(7) . .
C18 C16 Y1 115.54(9) . .
C17 C16 Y1 133.06(10) . .
N3 C16 H16 105.0 . .
C18 C16 H16 105.0 . .
C17 C16 H16 105.0 . .
Y1 C16 H16 54.7 . .
C16 C17 H17A 109.5 . .
C16 C17 H17B 109.5 . .
H17A C17 H17B 109.5 . .
C16 C17 H17C 109.5 . .
H17A C17 H17C 109.5 . .
H17B C17 H17C 109.5 . .
C16 C18 H18A 109.5 . .
C16 C18 H18B 109.5 . .
H18A C18 H18B 109.5 . .
C16 C18 H18C 109.5 . .
H18A C18 H18C 109.5 . .
H18B C18 H18C 109.5 . .
N4 C19 C20 114.28(11) . .
N4 C19 C21 114.28(11) . .
C20 C19 C21 109.81(11) . .
N4 C19 Y1 48.41(6) . .
C20 C19 Y1 125.18(8) . .
C21 C19 Y1 124.81(9) . .
N4 C19 H19 105.9 . .
C20 C19 H19 105.9 . .
C21 C19 H19 105.9 . .
Y1 C19 H19 57.5 . .
C19 C20 H20A 109.5 . .
C19 C20 H20B 109.5 . .
H20A C20 H20B 109.5 . .
C19 C20 H20C 109.5 . .
H20A C20 H20C 109.5 . .
H20B C20 H20C 109.5 . .
C19 C21 Li1 159.04(12) . 4_575
C19 C21 H21A 110.0(10) . .
Li1 C21 H21A 90.1(10) 4_575 .
C19 C21 H21B 109.4(9) . .
Li1 C21 H21B 66.5(9) 4_575 .
H21A C21 H21B 111.2(13) . .
C19 C21 H21C 109.0(10) . .
Li1 C21 H21C 57.2(10) 4_575 .
H21A C21 H21C 107.3(14) . .
H21B C21 H21C 109.9(13) . .
N4 C22 C24 112.15(12) . .
N4 C22 C23 111.58(12) . .
C24 C22 C23 109.75(13) . .
N4 C22 H22 107.7 . .
C24 C22 H22 107.7 . .
C23 C22 H22 107.7 . .
C22 C23 H23A 109.5 . .
C22 C23 H23B 109.5 . .
H23A C23 H23B 109.5 . .
C22 C23 H23C 109.5 . .
H23A C23 H23C 109.5 . .
H23B C23 H23C 109.5 . .
C22 C24 H24A 109.5 . .
C22 C24 H24B 109.5 . .
H24A C24 H24B 109.5 . .
C22 C24 H24C 109.5 . .
H24A C24 H24C 109.5 . .
H24B C24 H24C 109.5 . .
N1 Li1 N3 103.31(11) . .
N1 Li1 C21 125.89(12) . 4_576
N3 Li1 C21 130.79(12) . 4_576
N1 Li1 Y1 51.90(6) . .
N3 Li1 Y1 51.46(6) . .
C21 Li1 Y1 177.44(11) 4_576 .
C4 N1 C1 116.76(10) . .
C4 N1 Li1 112.28(12) . .
C1 N1 Li1 114.07(11) . .
C4 N1 Y1 100.50(8) . .
C1 N1 Y1 123.24(8) . .
Li1 N1 Y1 85.76(8) . .
C7 N2 C10 113.83(11) . .
C7 N2 Y1 142.74(9) . .
C10 N2 Y1 103.29(9) . .
C13 N3 C16 116.39(10) . .
C13 N3 Li1 111.32(11) . .
C16 N3 Li1 112.63(11) . .
C13 N3 Y1 128.11(8) . .
C16 N3 Y1 98.70(9) . .
Li1 N3 Y1 85.84(8) . .
C19 N4 C22 113.40(11) . .
C19 N4 Y1 102.06(8) . .
C22 N4 Y1 144.34(9) . .
N2 Y1 N4 106.99(5) . .
N2 Y1 N3 121.62(6) . .
N4 Y1 N3 108.97(6) . .
N2 Y1 N1 109.64(5) . .
N4 Y1 N1 124.59(5) . .
N3 Y1 N1 84.99(5) . .
N2 Y1 C19 93.56(5) . .
N4 Y1 C19 29.53(4) . .
N3 Y1 C19 95.89(6) . .
N1 Y1 C19 152.24(4) . .
N2 Y1 C10 29.30(4) . .
N4 Y1 C10 98.74(5) . .
N3 Y1 C10 147.14(4) . .
N1 Y1 C10 93.74(5) . .
C19 Y1 C10 99.97(5) . .
N2 Y1 C16 91.83(6) . .
N4 Y1 C16 121.44(6) . .
N3 Y1 C16 29.86(4) . .
N1 Y1 C16 97.45(6) . .
C19 Y1 C16 96.81(5) . .
C10 Y1 C16 118.97(5) . .
N2 Y1 Li1 124.20(6) . .
N4 Y1 Li1 128.74(6) . .
N3 Y1 Li1 42.70(6) . .
N1 Y1 Li1 42.34(6) . .
C19 Y1 Li1 133.10(6) . .
C10 Y1 Li1 126.72(6) . .
C16 Y1 Li1 59.38(6) . .
N2 Y1 C4 125.37(5) . .
N4 Y1 C4 95.46(5) . .
N3 Y1 C4 95.01(5) . .
N1 Y1 C4 29.14(4) . .
C19 Y1 C4 123.74(4) . .
C10 Y1 C4 99.68(4) . .
C16 Y1 C4 117.76(5) . .
Li1 Y1 C4 58.44(6) . .

loop_
_geom_bond_atom_site_label_1
_geom_bond_atom_site_label_2
_geom_bond_distance
_geom_bond_site_symmetry_2
C1 N1 1.4829(18) .
C1 C2 1.532(2) .
C1 C3 1.5373(19) .
C1 H1 1.0000 .
C2 H2A 0.9800 .
C2 H2B 0.9800 .
C2 H2C 0.9800 .
C3 H3A 0.9800 .
C3 H3B 0.9800 .
C3 H3C 0.9800 .
C4 N1 1.4824(19) .
C4 C6 1.532(2) .
C4 C5 1.542(2) .
C4 Y1 2.994(2) .
C4 H4 1.0000 .
C5 H5A 0.9800 .
C5 H5B 0.9800 .
C5 H5C 0.9800 .
C6 H6A 0.9800 .
C6 H6B 0.9800 .
C6 H6C 0.9800 .
C7 N2 1.4735(18) .
C7 C8 1.531(2) .
C7 C9 1.540(2) .
C7 H7 1.0000 .
C8 H8A 0.9800 .
C8 H8B 0.9800 .
C8 H8C 0.9800 .
C9 H9A 0.9800 .
C9 H9B 0.9800 .
C9 H9C 0.9800 .
C10 N2 1.4735(19) .
C10 C12 1.543(2) .
C10 C11 1.544(2) .
C10 Y1 2.9306(18) .
C10 H10 1.0000 .
C11 H11A 0.9800 .
C11 H11B 0.9800 .
C11 H11C 0.9800 .
C12 H12A 0.9800 .
C12 H12B 0.9800 .
C12 H12C 0.9800 .
C13 N3 1.4773(19) .
C13 C14 1.529(2) .
C13 C15 1.540(2) .
C13 H13 1.0000 .
C14 H14A 0.9800 .
C14 H14B 0.9800 .
C14 H14C 0.9800 .
C15 H15A 0.9800 .
C15 H15B 0.9800 .
C15 H15C 0.9800 .
C16 N3 1.4838(19) .
C16 C18 1.532(2) .
C16 C17 1.542(2) .
C16 Y1 2.946(2) .
C16 H16 1.0000 .
C17 H17A 0.9800 .
C17 H17B 0.9800 .
C17 H17C 0.9800 .
C18 H18A 0.9800 .
C18 H18B 0.9800 .
C18 H18C 0.9800 .
C19 N4 1.4667(17) .
C19 C20 1.539(2) .
C19 C21 1.5472(19) .
C19 Y1 2.9101(16) .
C19 H19 1.0000 .
C20 H20A 0.9800 .
C20 H20B 0.9800 .
C20 H20C 0.9800 .
C21 Li1 2.569(3) 4_575
C21 H21A 0.958(18) .
C21 H21B 0.985(17) .
C21 H21C 0.950(17) .
C22 N4 1.4730(19) .
C22 C24 1.528(2) .
C22 C23 1.532(2) .
C22 H22 1.0000 .
C23 H23A 0.9800 .
C23 H23B 0.9800 .
C23 H23C 0.9800 .
C24 H24A 0.9800 .
C24 H24B 0.9800 .
C24 H24C 0.9800 .
Li1 N1 2.007(3) .
Li1 N3 2.020(3) .
Li1 C21 2.569(3) 4_576
Li1 Y1 2.971(3) .
N1 Y1 2.3446(13) .
N2 Y1 2.2171(13) .
N3 Y1 2.3301(15) .
N4 Y1 2.2256(15) .
